data_7000692
loop_
_publ_author_name
'Lan, Yanhua'
'Novitchi, Ghenadie'
'Cl\'erac, Rodolphe'
'Tang, Jin-Kui'
'Madhu, N. T.'
'Hewitt, Ian J.'
'Anson, Christopher E.'
'Brooker, Sally'
'Powell, Annie K.'

_publ_section_title
;
 Di-, tetra- and hexanuclear iron(III), manganese(II/III) and
 copper(II) complexes of Schiff-base ligands derived from
 6-substituted-2-formylphenols
;
_journal_issue 10
_journal_name_full 'Dalton Transactions'
_journal_page_first 1721
_journal_page_last 1727
_journal_paper_doi 10.1039/b818113f
_journal_year 2009
_chemical_formula_moiety 'C38 H38 Fe2 N4 O10, 2(C H4 O)'
_chemical_formula_sum 'C40 H46 Fe2 N4 O12'
_chemical_formula_weight 886.51
_chemical_name_systematic
;
?
;
_space_group_IT_number 14
_symmetry_cell_setting monoclinic
_symmetry_space_group_name_Hall '-P 2ybc'
_symmetry_space_group_name_H-M 'P 1 21/c 1'
_atom_sites_solution_hydrogens geom
_atom_sites_solution_primary direct
_atom_sites_solution_secondary difmap
_audit_creation_method SHELXL-97
_cell_angle_alpha 90.00
_cell_angle_beta 95.134(7)
_cell_angle_gamma 90.00
_cell_formula_units_Z 4
_cell_length_a 11.0203(11)
_cell_length_b 14.7485(8)
_cell_length_c 24.089(2)
_cell_measurement_reflns_used 24513
_cell_measurement_temperature 150(2)
_cell_measurement_theta_max 27.13
_cell_measurement_theta_min 1.39
_cell_volume 3899.5(6)
_computing_cell_refinement 'X-Area 1.09 (Stoe & Cie GmbH, 2000)'
_computing_data_collection 'WinXpose 1.05 (Stoe & Cie GmbH, 2000)'
_computing_data_reduction 'X-Area 1.09 (Stoe & Cie GmbH, 2000)'
_computing_molecular_graphics 'SHELXTL 5.1 (Bruker AXS Inc., 1997)'
_computing_publication_material 'SHELXTL 5.1 (Bruker AXS Inc., 1997)'
_computing_structure_refinement 'SHELXTL 5.1 (Bruker AXS Inc., 1997)'
_computing_structure_solution 'SHELXTL 5.1 (Bruker AXS Inc., 1997)'
_diffrn_ambient_temperature 150(2)
_diffrn_detector_area_resol_mean 6.667
_diffrn_measured_fraction_theta_full 0.996
_diffrn_measured_fraction_theta_max 0.992
_diffrn_measurement_device_type 'Stoe IPDS II'
_diffrn_measurement_method 'area detector'
_diffrn_radiation_monochromator graphite
_diffrn_radiation_source 'rotating anode'
_diffrn_radiation_type MoK\a
_diffrn_radiation_wavelength 0.71073
_diffrn_reflns_av_R_equivalents 0.0437
_diffrn_reflns_av_sigmaI/netI 0.0312
_diffrn_reflns_limit_h_max 14
_diffrn_reflns_limit_h_min -14
_diffrn_reflns_limit_k_max 18
_diffrn_reflns_limit_k_min -17
_diffrn_reflns_limit_l_max 30
_diffrn_reflns_limit_l_min -30
_diffrn_reflns_number 26049
_diffrn_reflns_theta_full 25.00
_diffrn_reflns_theta_max 27.12
_diffrn_reflns_theta_min 1.62
_exptl_absorpt_coefficient_mu 0.814
_exptl_absorpt_correction_T_max 0.932
_exptl_absorpt_correction_T_min 0.836
_exptl_absorpt_correction_type multi-scan
_exptl_absorpt_process_details
;
XPREP in SHELXTL 5.1 (Bruker AXS Inc., 1997)
;
_exptl_crystal_colour orange
_exptl_crystal_density_diffrn 1.510
_exptl_crystal_density_method 'not measured'
_exptl_crystal_description block
_exptl_crystal_F_000 1848
_exptl_crystal_size_max 0.22
_exptl_crystal_size_mid 0.13
_exptl_crystal_size_min 0.09
_refine_diff_density_max 0.323
_refine_diff_density_min -0.697
_refine_diff_density_rms 0.086
_refine_ls_extinction_method none
_refine_ls_goodness_of_fit_ref 1.040
_refine_ls_hydrogen_treatment mixed
_refine_ls_matrix_type full
_refine_ls_number_parameters 535
_refine_ls_number_reflns 8551
_refine_ls_number_restraints 2
_refine_ls_restrained_S_all 1.040
_refine_ls_R_factor_all 0.0521
_refine_ls_R_factor_gt 0.0412
_refine_ls_shift/su_max 0.001
_refine_ls_shift/su_mean 0.000
_refine_ls_structure_factor_coef Fsqd
_refine_ls_weighting_details 'calc w=1/[\s^2^(Fo^2^)+(0.0813P)^2^+0.0000P] where P=(Fo^2^+2Fc^2^)/3'
_refine_ls_weighting_scheme calc
_refine_ls_wR_factor_gt 0.1072
_refine_ls_wR_factor_ref 0.1139
_reflns_number_gt 6981
_reflns_number_total 8551
_reflns_threshold_expression >2sigma(I)
_cod_data_source_file b818113f.txt
_cod_data_source_block sc246
_cod_original_cell_volume 3899.6(6)
_cod_original_sg_symbol_H-M 'P 21/c'
_cod_database_code 7000692

loop_
_symmetry_equiv_pos_as_xyz
'x, y, z'
'-x, y+1/2, -z+1/2'
'-x, -y, -z'
'x, -y-1/2, z-1/2'

loop_
_atom_site_label
_atom_site_type_symbol
_atom_site_fract_x
_atom_site_fract_y
_atom_site_fract_z
_atom_site_U_iso_or_equiv
_atom_site_adp_type
_atom_site_occupancy
_atom_site_symmetry_multiplicity
_atom_site_calc_flag
_atom_site_refinement_flags
_atom_site_disorder_assembly
_atom_site_disorder_group
Fe1 Fe 0.25008(2) 0.261867(18) 0.183758(11) 0.01753(9) Uani 1 1 d . . .
Fe2 Fe 0.34719(2) 0.258851(18) 0.315714(11) 0.01683(9) Uani 1 1 d . . .
O1 O 0.35930(12) 0.32764(9) 0.24231(5) 0.0190(3) Uani 1 1 d . . .
C1 C 0.35460(18) 0.42386(13) 0.24224(8) 0.0212(4) Uani 1 1 d . . .
H1 H 0.4076 0.4485 0.2142 0.025 Uiso 1 1 calc R . .
C2 C 0.22279(18) 0.45468(13) 0.22793(8) 0.0238(4) Uani 1 1 d . . .
H2A H 0.1801 0.4579 0.2623 0.029 Uiso 1 1 calc R . .
H2B H 0.2218 0.5158 0.2110 0.029 Uiso 1 1 calc R . .
N1 N 0.16042(14) 0.39020(11) 0.18879(6) 0.0206(3) Uani 1 1 d . . .
C3 C 0.05828(18) 0.41472(14) 0.16302(8) 0.0235(4) Uani 1 1 d . . .
H3 H 0.0361 0.4767 0.1656 0.028 Uiso 1 1 calc R . .
C4 C -0.02527(18) 0.35597(14) 0.13058(8) 0.0225(4) Uani 1 1 d . . .
C5 C -0.13125(19) 0.39422(16) 0.10288(9) 0.0278(4) Uani 1 1 d . . .
H5 H -0.1423 0.4581 0.1032 0.033 Uiso 1 1 calc R . .
C6 C -0.2188(2) 0.34004(17) 0.07538(9) 0.0319(5) Uani 1 1 d . . .
H6 H -0.2883 0.3665 0.0555 0.038 Uiso 1 1 calc R . .
C7 C -0.2048(2) 0.24614(16) 0.07700(9) 0.0301(5) Uani 1 1 d . . .
H7 H -0.2666 0.2087 0.0590 0.036 Uiso 1 1 calc R . .
C8 C -0.10292(18) 0.20664(15) 0.10424(8) 0.0252(4) Uani 1 1 d . . .
C9 C -0.00668(18) 0.26077(14) 0.12947(8) 0.0217(4) Uani 1 1 d . . .
O2 O 0.09413(13) 0.22162(10) 0.14995(6) 0.0235(3) Uani 1 1 d . . .
O3 O -0.09360(14) 0.11371(11) 0.10191(7) 0.0312(3) Uani 1 1 d . . .
C10 C -0.0490(3) 0.06680(19) 0.15131(12) 0.0473(7) Uani 1 1 d . . .
H10A H 0.0397 0.0733 0.1570 0.071 Uiso 1 1 calc R . .
H10B H -0.0701 0.0024 0.1476 0.071 Uiso 1 1 calc R . .
H10C H -0.0861 0.0924 0.1833 0.071 Uiso 1 1 calc R . .
N2 N 0.34083(14) 0.39909(11) 0.33978(7) 0.0199(3) Uani 1 1 d . . .
C11 C 0.40178(18) 0.45534(13) 0.30069(8) 0.0222(4) Uani 1 1 d . . .
H11A H 0.4912 0.4475 0.3066 0.027 Uiso 1 1 calc R . .
H11B H 0.3823 0.5202 0.3059 0.027 Uiso 1 1 calc R . .
C12 C 0.29491(17) 0.43580(14) 0.38131(8) 0.0213(4) Uani 1 1 d . . .
H12 H 0.3054 0.4993 0.3863 0.026 Uiso 1 1 calc R . .
C13 C 0.22850(17) 0.38808(14) 0.42111(8) 0.0218(4) Uani 1 1 d . . .
C14 C 0.1835(2) 0.43819(16) 0.46520(8) 0.0286(4) Uani 1 1 d . . .
H14 H 0.1981 0.5016 0.4681 0.034 Uiso 1 1 calc R . .
C15 C 0.1187(2) 0.39515(17) 0.50365(9) 0.0319(5) Uani 1 1 d . . .
H15 H 0.0874 0.4289 0.5328 0.038 Uiso 1 1 calc R . .
C16 C 0.0991(2) 0.30189(17) 0.49983(8) 0.0294(4) Uani 1 1 d . . .
H16 H 0.0559 0.2724 0.5271 0.035 Uiso 1 1 calc R . .
C17 C 0.14105(18) 0.25157(14) 0.45724(8) 0.0224(4) Uani 1 1 d . . .
C18 C 0.20780(17) 0.29388(14) 0.41608(8) 0.0209(4) Uani 1 1 d . . .
O4 O 0.24666(14) 0.24331(9) 0.37670(6) 0.0234(3) Uani 1 1 d . . .
O5 O 0.12432(14) 0.15999(11) 0.45039(6) 0.0285(3) Uani 1 1 d . . .
C19 C 0.0885(2) 0.11228(17) 0.49801(9) 0.0340(5) Uani 1 1 d . . .
H19A H 0.1438 0.1279 0.5308 0.051 Uiso 1 1 calc R . .
H19B H 0.0922 0.0468 0.4913 0.051 Uiso 1 1 calc R . .
H19C H 0.0051 0.1294 0.5046 0.051 Uiso 1 1 calc R . .
O6 O 0.23258(12) 0.19719(9) 0.25699(5) 0.0185(3) Uani 1 1 d . . .
C20 C 0.22268(17) 0.10109(13) 0.25608(8) 0.0214(4) Uani 1 1 d . . .
H20 H 0.1360 0.0828 0.2465 0.026 Uiso 1 1 calc R . .
C21 C 0.3033(2) 0.06255(14) 0.21300(8) 0.0268(4) Uani 1 1 d . . .
H21A H 0.3827 0.0437 0.2319 0.032 Uiso 1 1 calc R . .
H21B H 0.2638 0.0083 0.1952 0.032 Uiso 1 1 calc R . .
N3 N 0.32318(15) 0.13050(11) 0.17014(7) 0.0211(3) Uani 1 1 d . . .
C22 C 0.37770(17) 0.10398(14) 0.12787(8) 0.0223(4) Uani 1 1 d . . .
H22 H 0.3962 0.0412 0.1259 0.027 Uiso 1 1 calc R . .
C23 C 0.41309(17) 0.16046(14) 0.08346(8) 0.0231(4) Uani 1 1 d . . .
C24 C 0.47355(19) 0.11792(16) 0.04096(9) 0.0284(4) Uani 1 1 d . . .
H24 H 0.4902 0.0548 0.0432 0.034 Uiso 1 1 calc R . .
C25 C 0.5084(2) 0.16681(17) -0.00348(9) 0.0316(5) Uani 1 1 d . . .
H25 H 0.5502 0.1380 -0.0315 0.038 Uiso 1 1 calc R . .
C26 C 0.4817(2) 0.25969(16) -0.00703(9) 0.0291(5) Uani 1 1 d . . .
H26 H 0.5052 0.2938 -0.0378 0.035 Uiso 1 1 calc R . .
C27 C 0.42165(18) 0.30227(15) 0.03360(8) 0.0244(4) Uani 1 1 d . . .
C28 C 0.38716(18) 0.25425(14) 0.08115(8) 0.0213(4) Uani 1 1 d . . .
O7 O 0.33197(13) 0.29834(10) 0.11924(6) 0.0239(3) Uani 1 1 d . . .
O8 O 0.38999(15) 0.39217(11) 0.03184(6) 0.0302(3) Uani 1 1 d . . .
C29 C 0.3841(2) 0.43443(18) -0.02179(9) 0.0352(5) Uani 1 1 d . . .
H29A H 0.4667 0.4416 -0.0332 0.053 Uiso 1 1 calc R . .
H29B H 0.3456 0.4941 -0.0199 0.053 Uiso 1 1 calc R . .
H29C H 0.3361 0.3965 -0.0490 0.053 Uiso 1 1 calc R . .
C30 C 0.26737(17) 0.06653(14) 0.31419(8) 0.0218(4) Uani 1 1 d . . .
H30A H 0.2062 0.0787 0.3409 0.026 Uiso 1 1 calc R . .
H30B H 0.2831 0.0005 0.3134 0.026 Uiso 1 1 calc R . .
N4 N 0.37997(14) 0.11632(11) 0.32978(7) 0.0204(3) Uani 1 1 d . . .
C31 C 0.47608(18) 0.07466(14) 0.34941(8) 0.0215(4) Uani 1 1 d . . .
H31 H 0.4722 0.0106 0.3527 0.026 Uiso 1 1 calc R . .
C32 C 0.59065(18) 0.11889(14) 0.36703(8) 0.0221(4) Uani 1 1 d . . .
C33 C 0.68568(19) 0.06478(15) 0.39255(8) 0.0266(4) Uani 1 1 d . . .
H33 H 0.6752 0.0011 0.3956 0.032 Uiso 1 1 calc R . .
C34 C 0.7929(2) 0.10439(17) 0.41279(9) 0.0325(5) Uani 1 1 d . . .
H34 H 0.8576 0.0678 0.4290 0.039 Uiso 1 1 calc R . .
C35 C 0.80801(19) 0.19858(16) 0.40983(9) 0.0292(4) Uani 1 1 d . . .
H35 H 0.8820 0.2254 0.4251 0.035 Uiso 1 1 calc R . .
C36 C 0.71664(19) 0.25274(14) 0.38503(8) 0.0230(4) Uani 1 1 d . . .
C37 C 0.60547(17) 0.21334(14) 0.36108(8) 0.0204(4) Uani 1 1 d . . .
O9 O 0.52327(13) 0.26729(9) 0.33499(6) 0.0226(3) Uani 1 1 d . . .
O10 O 0.72164(13) 0.34513(10) 0.38095(6) 0.0283(3) Uani 1 1 d . . .
C38 C 0.8233(2) 0.38823(17) 0.41056(10) 0.0345(5) Uani 1 1 d . . .
H38A H 0.8285 0.3696 0.4498 0.052 Uiso 1 1 calc R . .
H38B H 0.8133 0.4542 0.4081 0.052 Uiso 1 1 calc R . .
H38C H 0.8982 0.3706 0.3942 0.052 Uiso 1 1 calc R . .
O41 O 0.65908(15) 0.34009(13) 0.24801(7) 0.0360(4) Uani 1 1 d D . .
H41 H 0.614(3) 0.324(2) 0.2727(12) 0.054 Uiso 1 1 d D . .
C41 C 0.6390(3) 0.2723(3) 0.20678(14) 0.0582(8) Uani 1 1 d . . .
H41A H 0.7026 0.2759 0.1809 0.087 Uiso 1 1 calc R . .
H41B H 0.5591 0.2815 0.1863 0.087 Uiso 1 1 calc R . .
H41C H 0.6415 0.2125 0.2246 0.087 Uiso 1 1 calc R . .
O42 O 0.90579(17) 0.38992(14) 0.27222(8) 0.0438(4) Uani 1 1 d D . .
H42 H 0.833(2) 0.381(3) 0.2631(15) 0.066 Uiso 1 1 d D . .
C42 C 0.9686(3) 0.3074(2) 0.28436(11) 0.0459(6) Uani 1 1 d . . .
H42A H 1.0467 0.3201 0.3056 0.069 Uiso 1 1 calc R . .
H42B H 0.9830 0.2767 0.2495 0.069 Uiso 1 1 calc R . .
H42C H 0.9193 0.2683 0.3064 0.069 Uiso 1 1 calc R . .

loop_
_atom_site_aniso_label
_atom_site_aniso_U_11
_atom_site_aniso_U_22
_atom_site_aniso_U_33
_atom_site_aniso_U_23
_atom_site_aniso_U_13
_atom_site_aniso_U_12
Fe1 0.01830(15) 0.01855(15) 0.01616(14) 0.00002(9) 0.00389(10) 0.00055(9)
Fe2 0.01676(14) 0.01750(15) 0.01669(14) 0.00053(9) 0.00394(10) -0.00057(9)
O1 0.0214(6) 0.0178(6) 0.0182(6) 0.0017(5) 0.0049(5) -0.0012(5)
C1 0.0264(9) 0.0165(9) 0.0213(9) 0.0028(7) 0.0058(7) -0.0043(7)
C2 0.0300(10) 0.0167(9) 0.0244(9) -0.0005(7) 0.0015(8) 0.0010(7)
N1 0.0227(8) 0.0205(8) 0.0193(7) 0.0002(6) 0.0054(6) 0.0006(6)
C3 0.0279(10) 0.0228(10) 0.0203(9) 0.0020(7) 0.0058(7) 0.0053(8)
C4 0.0232(9) 0.0281(10) 0.0167(8) 0.0008(7) 0.0050(7) 0.0032(8)
C5 0.0281(10) 0.0310(11) 0.0248(9) 0.0031(8) 0.0039(8) 0.0084(8)
C6 0.0265(10) 0.0407(13) 0.0278(10) 0.0038(9) -0.0015(8) 0.0062(9)
C7 0.0233(10) 0.0417(13) 0.0248(10) -0.0008(9) 0.0000(8) -0.0024(8)
C8 0.0236(9) 0.0305(11) 0.0217(9) -0.0022(8) 0.0035(7) -0.0005(8)
C9 0.0195(9) 0.0287(10) 0.0173(9) 0.0011(7) 0.0037(7) 0.0004(7)
O2 0.0202(6) 0.0222(7) 0.0276(7) -0.0006(6) -0.0002(5) 0.0012(5)
O3 0.0312(8) 0.0278(8) 0.0332(8) -0.0018(6) -0.0044(6) -0.0020(6)
C10 0.0561(16) 0.0358(14) 0.0459(14) 0.0091(11) -0.0175(12) -0.0143(12)
N2 0.0193(7) 0.0205(8) 0.0198(7) -0.0004(6) 0.0024(6) -0.0013(6)
C11 0.0242(9) 0.0176(9) 0.0251(9) 0.0003(7) 0.0046(7) -0.0059(7)
C12 0.0219(9) 0.0208(9) 0.0208(9) -0.0019(7) -0.0005(7) 0.0008(7)
C13 0.0223(9) 0.0264(10) 0.0167(8) -0.0006(7) 0.0010(7) 0.0043(7)
C14 0.0318(11) 0.0306(11) 0.0234(9) -0.0033(8) 0.0032(8) 0.0054(8)
C15 0.0331(11) 0.0411(13) 0.0222(10) -0.0051(9) 0.0069(8) 0.0071(9)
C16 0.0271(10) 0.0426(13) 0.0193(9) 0.0022(9) 0.0067(7) 0.0040(9)
C17 0.0195(9) 0.0293(11) 0.0186(9) 0.0030(7) 0.0032(7) 0.0021(7)
C18 0.0182(8) 0.0283(10) 0.0163(8) 0.0010(7) 0.0015(6) 0.0024(7)
O4 0.0282(7) 0.0228(7) 0.0207(7) -0.0015(5) 0.0102(6) -0.0019(5)
O5 0.0319(8) 0.0297(8) 0.0255(7) 0.0063(6) 0.0117(6) -0.0021(6)
C19 0.0315(11) 0.0429(13) 0.0290(11) 0.0121(10) 0.0107(9) -0.0046(10)
O6 0.0208(6) 0.0174(7) 0.0177(6) 0.0005(5) 0.0036(5) -0.0019(5)
C20 0.0223(8) 0.0195(9) 0.0224(9) 0.0015(7) 0.0023(7) -0.0047(7)
C21 0.0417(12) 0.0185(9) 0.0209(9) 0.0014(7) 0.0062(8) 0.0023(8)
N3 0.0234(8) 0.0207(8) 0.0193(7) -0.0001(6) 0.0028(6) 0.0006(6)
C22 0.0213(9) 0.0242(10) 0.0208(9) -0.0037(7) -0.0003(7) 0.0027(7)
C23 0.0189(8) 0.0297(11) 0.0207(9) -0.0039(8) 0.0022(7) 0.0001(7)
C24 0.0255(10) 0.0347(12) 0.0255(10) -0.0065(8) 0.0055(8) 0.0009(8)
C25 0.0273(10) 0.0462(14) 0.0226(9) -0.0087(9) 0.0093(8) -0.0009(9)
C26 0.0251(10) 0.0435(13) 0.0197(10) -0.0019(8) 0.0074(8) -0.0058(9)
C27 0.0220(9) 0.0311(11) 0.0203(9) -0.0006(8) 0.0028(7) -0.0033(8)
C28 0.0176(9) 0.0303(11) 0.0162(9) -0.0029(7) 0.0035(7) -0.0011(7)
O7 0.0291(7) 0.0243(7) 0.0196(6) 0.0001(5) 0.0088(5) 0.0018(6)
O8 0.0390(8) 0.0320(8) 0.0211(7) 0.0049(6) 0.0101(6) -0.0012(7)
C29 0.0404(12) 0.0420(13) 0.0235(10) 0.0085(9) 0.0050(9) -0.0087(10)
C30 0.0223(9) 0.0201(9) 0.0236(9) 0.0021(7) 0.0050(7) -0.0048(7)
N4 0.0213(8) 0.0207(8) 0.0198(7) 0.0000(6) 0.0055(6) -0.0020(6)
C31 0.0259(9) 0.0218(9) 0.0177(8) 0.0000(7) 0.0074(7) 0.0020(7)
C32 0.0234(9) 0.0261(10) 0.0168(8) -0.0006(7) 0.0028(7) 0.0026(7)
C33 0.0318(10) 0.0244(10) 0.0235(9) 0.0026(8) 0.0016(8) 0.0057(8)
C34 0.0290(11) 0.0351(12) 0.0321(11) 0.0043(9) -0.0041(8) 0.0084(9)
C35 0.0239(10) 0.0354(12) 0.0274(10) 0.0015(9) -0.0027(8) 0.0003(8)
C36 0.0229(10) 0.0254(10) 0.0211(9) 0.0021(7) 0.0030(7) -0.0001(7)
C37 0.0195(9) 0.0250(10) 0.0173(8) 0.0003(7) 0.0044(7) 0.0021(7)
O9 0.0196(7) 0.0215(7) 0.0264(7) 0.0042(5) 0.0004(5) 0.0002(5)
O10 0.0252(7) 0.0253(8) 0.0333(8) 0.0014(6) -0.0041(6) -0.0044(6)
C38 0.0289(11) 0.0324(12) 0.0404(12) -0.0051(10) -0.0062(9) -0.0049(9)
O41 0.0329(8) 0.0441(10) 0.0326(8) 0.0006(7) 0.0118(7) -0.0047(7)
C41 0.0502(17) 0.078(2) 0.0488(17) -0.0270(16) 0.0174(14) -0.0113(15)
O42 0.0328(9) 0.0430(11) 0.0559(11) -0.0038(9) 0.0060(8) 0.0017(8)
C42 0.0419(14) 0.0571(17) 0.0401(14) 0.0090(12) 0.0122(11) 0.0117(12)

loop_
_atom_type_symbol
_atom_type_description
_atom_type_scat_dispersion_real
_atom_type_scat_dispersion_imag
_atom_type_scat_source
C C 0.0033 0.0016 'International Tables Vol C Tables 4.2.6.8 and 6.1.1.4'
H H 0.0000 0.0000 'International Tables Vol C Tables 4.2.6.8 and 6.1.1.4'
N N 0.0061 0.0033 'International Tables Vol C Tables 4.2.6.8 and 6.1.1.4'
O O 0.0106 0.0060 'International Tables Vol C Tables 4.2.6.8 and 6.1.1.4'
Fe Fe 0.3463 0.8444 'International Tables Vol C Tables 4.2.6.8 and 6.1.1.4'

loop_
_geom_angle_atom_site_label_1
_geom_angle_atom_site_label_2
_geom_angle_atom_site_label_3
_geom_angle
_geom_angle_site_symmetry_1
_geom_angle_site_symmetry_3
_geom_angle_publ_flag
O2 Fe1 O7 101.99(6) . . ?
O2 Fe1 O1 153.65(6) . . ?
O7 Fe1 O1 97.78(6) . . ?
O2 Fe1 O6 94.13(6) . . ?
O7 Fe1 O6 155.91(6) . . ?
O1 Fe1 O6 73.48(5) . . ?
O2 Fe1 N3 89.43(6) . . ?
O7 Fe1 N3 85.39(6) . . ?
O1 Fe1 N3 109.50(6) . . ?
O6 Fe1 N3 76.91(6) . . ?
O2 Fe1 N1 84.13(6) . . ?
O7 Fe1 N1 92.88(6) . . ?
O1 Fe1 N1 77.60(6) . . ?
O6 Fe1 N1 106.60(6) . . ?
N3 Fe1 N1 172.85(6) . . ?
O4 Fe2 O9 116.80(6) . . ?
O4 Fe2 O6 96.53(6) . . ?
O9 Fe2 O6 137.46(6) . . ?
O4 Fe2 O1 143.10(6) . . ?
O9 Fe2 O1 91.92(6) . . ?
O6 Fe2 O1 72.84(5) . . ?
O4 Fe2 N2 82.78(6) . . ?
O9 Fe2 N2 86.01(6) . . ?
O6 Fe2 N2 125.91(6) . . ?
O1 Fe2 N2 76.30(6) . . ?
O4 Fe2 N4 82.19(6) . . ?
O9 Fe2 N4 82.89(6) . . ?
O6 Fe2 N4 75.94(6) . . ?
O1 Fe2 N4 126.49(6) . . ?
N2 Fe2 N4 154.81(6) . . ?
C1 O1 Fe1 117.38(11) . . ?
C1 O1 Fe2 119.32(11) . . ?
Fe1 O1 Fe2 106.48(6) . . ?
O1 C1 C11 107.04(15) . . ?
O1 C1 C2 109.30(15) . . ?
C11 C1 C2 110.78(16) . . ?
O1 C1 H1 109.9 . . ?
C11 C1 H1 109.9 . . ?
C2 C1 H1 109.9 . . ?
N1 C2 C1 109.44(16) . . ?
N1 C2 H2A 109.8 . . ?
C1 C2 H2A 109.8 . . ?
N1 C2 H2B 109.8 . . ?
C1 C2 H2B 109.8 . . ?
H2A C2 H2B 108.2 . . ?
C3 N1 C2 117.84(17) . . ?
C3 N1 Fe1 127.46(14) . . ?
C2 N1 Fe1 114.66(12) . . ?
N1 C3 C4 125.50(19) . . ?
N1 C3 H3 117.3 . . ?
C4 C3 H3 117.3 . . ?
C5 C4 C9 120.11(19) . . ?
C5 C4 C3 118.54(19) . . ?
C9 C4 C3 121.20(18) . . ?
C6 C5 C4 120.7(2) . . ?
C6 C5 H5 119.6 . . ?
C4 C5 H5 119.6 . . ?
C5 C6 C7 119.5(2) . . ?
C5 C6 H6 120.3 . . ?
C7 C6 H6 120.3 . . ?
C8 C7 C6 121.1(2) . . ?
C8 C7 H7 119.4 . . ?
C6 C7 H7 119.4 . . ?
O3 C8 C7 117.54(19) . . ?
O3 C8 C9 121.46(18) . . ?
C7 C8 C9 120.8(2) . . ?
O2 C9 C4 123.25(18) . . ?
O2 C9 C8 119.31(18) . . ?
C4 C9 C8 117.43(18) . . ?
C9 O2 Fe1 135.87(13) . . ?
C8 O3 C10 118.10(18) . . ?
O3 C10 H10A 109.5 . . ?
O3 C10 H10B 109.5 . . ?
H10A C10 H10B 109.5 . . ?
O3 C10 H10C 109.5 . . ?
H10A C10 H10C 109.5 . . ?
H10B C10 H10C 109.5 . . ?
C12 N2 C11 119.96(17) . . ?
C12 N2 Fe2 129.91(14) . . ?
C11 N2 Fe2 110.12(12) . . ?
N2 C11 C1 106.42(15) . . ?
N2 C11 H11A 110.4 . . ?
C1 C11 H11A 110.4 . . ?
N2 C11 H11B 110.4 . . ?
C1 C11 H11B 110.4 . . ?
H11A C11 H11B 108.6 . . ?
N2 C12 C13 124.96(19) . . ?
N2 C12 H12 117.5 . . ?
C13 C12 H12 117.5 . . ?
C18 C13 C14 120.79(19) . . ?
C18 C13 C12 120.78(17) . . ?
C14 C13 C12 118.43(19) . . ?
C15 C14 C13 120.1(2) . . ?
C15 C14 H14 120.0 . . ?
C13 C14 H14 120.0 . . ?
C14 C15 C16 119.9(2) . . ?
C14 C15 H15 120.1 . . ?
C16 C15 H15 120.1 . . ?
C17 C16 C15 121.3(2) . . ?
C17 C16 H16 119.3 . . ?
C15 C16 H16 119.3 . . ?
O5 C17 C16 124.69(19) . . ?
O5 C17 C18 114.74(17) . . ?
C16 C17 C18 120.57(19) . . ?
O4 C18 C13 124.22(18) . . ?
O4 C18 C17 118.43(19) . . ?
C13 C18 C17 117.35(18) . . ?
C18 O4 Fe2 136.98(13) . . ?
C17 O5 C19 115.57(17) . . ?
O5 C19 H19A 109.5 . . ?
O5 C19 H19B 109.5 . . ?
H19A C19 H19B 109.5 . . ?
O5 C19 H19C 109.5 . . ?
H19A C19 H19C 109.5 . . ?
H19B C19 H19C 109.5 . . ?
C20 O6 Fe2 120.04(11) . . ?
C20 O6 Fe1 117.93(11) . . ?
Fe2 O6 Fe1 107.11(6) . . ?
O6 C20 C30 107.47(15) . . ?
O6 C20 C21 109.35(15) . . ?
C30 C20 C21 109.70(16) . . ?
O6 C20 H20 110.1 . . ?
C30 C20 H20 110.1 . . ?
C21 C20 H20 110.1 . . ?
N3 C21 C20 110.75(16) . . ?
N3 C21 H21A 109.5 . . ?
C20 C21 H21A 109.5 . . ?
N3 C21 H21B 109.5 . . ?
C20 C21 H21B 109.5 . . ?
H21A C21 H21B 108.1 . . ?
C22 N3 C21 117.23(17) . . ?
C22 N3 Fe1 127.30(14) . . ?
C21 N3 Fe1 115.41(12) . . ?
N3 C22 C23 126.09(19) . . ?
N3 C22 H22 117.0 . . ?
C23 C22 H22 117.0 . . ?
C28 C23 C24 120.78(19) . . ?
C28 C23 C22 121.97(18) . . ?
C24 C23 C22 117.23(19) . . ?
C25 C24 C23 120.9(2) . . ?
C25 C24 H24 119.6 . . ?
C23 C24 H24 119.6 . . ?
C24 C25 C26 119.2(2) . . ?
C24 C25 H25 120.4 . . ?
C26 C25 H25 120.4 . . ?
C27 C26 C25 120.8(2) . . ?
C27 C26 H26 119.6 . . ?
C25 C26 H26 119.6 . . ?
O8 C27 C26 123.70(19) . . ?
O8 C27 C28 114.81(17) . . ?
C26 C27 C28 121.5(2) . . ?
O7 C28 C23 124.09(18) . . ?
O7 C28 C27 119.14(18) . . ?
C23 C28 C27 116.75(18) . . ?
C28 O7 Fe1 134.23(13) . . ?
C27 O8 C29 116.11(17) . . ?
O8 C29 H29A 109.5 . . ?
O8 C29 H29B 109.5 . . ?
H29A C29 H29B 109.5 . . ?
O8 C29 H29C 109.5 . . ?
H29A C29 H29C 109.5 . . ?
H29B C29 H29C 109.5 . . ?
N4 C30 C20 105.33(15) . . ?
N4 C30 H30A 110.7 . . ?
C20 C30 H30A 110.7 . . ?
N4 C30 H30B 110.7 . . ?
C20 C30 H30B 110.7 . . ?
H30A C30 H30B 108.8 . . ?
C31 N4 C30 120.66(17) . . ?
C31 N4 Fe2 130.46(14) . . ?
C30 N4 Fe2 108.85(12) . . ?
N4 C31 C32 124.26(18) . . ?
N4 C31 H31 117.9 . . ?
C32 C31 H31 117.9 . . ?
C37 C32 C33 120.91(18) . . ?
C37 C32 C31 121.32(17) . . ?
C33 C32 C31 117.72(19) . . ?
C34 C33 C32 119.8(2) . . ?
C34 C33 H33 120.1 . . ?
C32 C33 H33 120.1 . . ?
C33 C34 C35 120.5(2) . . ?
C33 C34 H34 119.7 . . ?
C35 C34 H34 119.7 . . ?
C36 C35 C34 120.7(2) . . ?
C36 C35 H35 119.7 . . ?
C34 C35 H35 119.7 . . ?
O10 C36 C35 125.15(19) . . ?
O10 C36 C37 114.48(18) . . ?
C35 C36 C37 120.36(19) . . ?
O9 C37 C32 124.19(17) . . ?
O9 C37 C36 118.24(18) . . ?
C32 C37 C36 117.57(17) . . ?
C37 O9 Fe2 134.18(13) . . ?
C36 O10 C38 116.36(17) . . ?
O10 C38 H38A 109.5 . . ?
O10 C38 H38B 109.5 . . ?
H38A C38 H38B 109.5 . . ?
O10 C38 H38C 109.5 . . ?
H38A C38 H38C 109.5 . . ?
H38B C38 H38C 109.5 . . ?
C41 O41 H41 104(2) . . ?
O41 C41 H41A 109.5 . . ?
O41 C41 H41B 109.5 . . ?
H41A C41 H41B 109.5 . . ?
O41 C41 H41C 109.5 . . ?
H41A C41 H41C 109.5 . . ?
H41B C41 H41C 109.5 . . ?
C42 O42 H42 111(3) . . ?
O42 C42 H42A 109.5 . . ?
O42 C42 H42B 109.5 . . ?
H42A C42 H42B 109.5 . . ?
O42 C42 H42C 109.5 . . ?
H42A C42 H42C 109.5 . . ?
H42B C42 H42C 109.5 . . ?

loop_
_geom_bond_atom_site_label_1
_geom_bond_atom_site_label_2
_geom_bond_distance
_geom_bond_site_symmetry_2
_geom_bond_publ_flag
Fe1 O2 1.9284(14) . ?
Fe1 O7 1.9417(14) . ?
Fe1 O1 2.0187(13) . ?
Fe1 O6 2.0297(13) . ?
Fe1 N3 2.1348(17) . ?
Fe1 N1 2.1435(17) . ?
Fe2 O4 1.9312(15) . ?
Fe2 O9 1.9583(14) . ?
Fe2 O6 2.0258(13) . ?
Fe2 O1 2.0533(13) . ?
Fe2 N2 2.1508(17) . ?
Fe2 N4 2.1546(17) . ?
O1 C1 1.420(2) . ?
C1 C11 1.529(3) . ?
C1 C2 1.532(3) . ?
C1 H1 1.0000 . ?
C2 N1 1.466(2) . ?
C2 H2A 0.9900 . ?
C2 H2B 0.9900 . ?
N1 C3 1.288(3) . ?
C3 C4 1.442(3) . ?
C3 H3 0.9500 . ?
C4 C5 1.410(3) . ?
C4 C9 1.420(3) . ?
C5 C6 1.377(3) . ?
C5 H5 0.9500 . ?
C6 C7 1.394(3) . ?
C6 H6 0.9500 . ?
C7 C8 1.378(3) . ?
C7 H7 0.9500 . ?
C8 O3 1.376(3) . ?
C8 C9 1.420(3) . ?
C9 O2 1.309(2) . ?
O3 C10 1.425(3) . ?
C10 H10A 0.9800 . ?
C10 H10B 0.9800 . ?
C10 H10C 0.9800 . ?
N2 C12 1.281(2) . ?
N2 C11 1.463(2) . ?
C11 H11A 0.9900 . ?
C11 H11B 0.9900 . ?
C12 C13 1.441(3) . ?
C12 H12 0.9500 . ?
C13 C18 1.411(3) . ?
C13 C14 1.420(3) . ?
C14 C15 1.374(3) . ?
C14 H14 0.9500 . ?
C15 C16 1.394(3) . ?
C15 H15 0.9500 . ?
C16 C17 1.379(3) . ?
C16 H16 0.9500 . ?
C17 O5 1.371(3) . ?
C17 C18 1.430(3) . ?
C18 O4 1.308(2) . ?
O5 C19 1.431(2) . ?
C19 H19A 0.9800 . ?
C19 H19B 0.9800 . ?
C19 H19C 0.9800 . ?
O6 C20 1.421(2) . ?
C20 C30 1.529(3) . ?
C20 C21 1.535(3) . ?
C20 H20 1.0000 . ?
C21 N3 1.469(3) . ?
C21 H21A 0.9900 . ?
C21 H21B 0.9900 . ?
N3 C22 1.289(3) . ?
C22 C23 1.437(3) . ?
C22 H22 0.9500 . ?
C23 C28 1.413(3) . ?
C23 C24 1.417(3) . ?
C24 C25 1.374(3) . ?
C24 H24 0.9500 . ?
C25 C26 1.402(3) . ?
C25 H25 0.9500 . ?
C26 C27 1.381(3) . ?
C26 H26 0.9500 . ?
C27 O8 1.371(3) . ?
C27 C28 1.427(3) . ?
C28 O7 1.317(2) . ?
O8 C29 1.431(2) . ?
C29 H29A 0.9800 . ?
C29 H29B 0.9800 . ?
C29 H29C 0.9800 . ?
C30 N4 1.462(2) . ?
C30 H30A 0.9900 . ?
C30 H30B 0.9900 . ?
N4 C31 1.278(3) . ?
C31 C32 1.450(3) . ?
C31 H31 0.9500 . ?
C32 C37 1.411(3) . ?
C32 C33 1.413(3) . ?
C33 C34 1.368(3) . ?
C33 H33 0.9500 . ?
C34 C35 1.402(3) . ?
C34 H34 0.9500 . ?
C35 C36 1.379(3) . ?
C35 H35 0.9500 . ?
C36 O10 1.368(3) . ?
C36 C37 1.430(3) . ?
C37 O9 1.322(2) . ?
O10 C38 1.423(3) . ?
C38 H38A 0.9800 . ?
C38 H38B 0.9800 . ?
C38 H38C 0.9800 . ?
O41 C41 1.413(3) . ?
O41 H41 0.84(2) . ?
C41 H41A 0.9800 . ?
C41 H41B 0.9800 . ?
C41 H41C 0.9800 . ?
O42 C42 1.417(3) . ?
O42 H42 0.83(2) . ?
C42 H42A 0.9800 . ?
C42 H42B 0.9800 . ?
C42 H42C 0.9800 . ?

loop_
_geom_hbond_atom_site_label_D
_geom_hbond_atom_site_label_H
_geom_hbond_atom_site_label_A
_geom_hbond_distance_DH
_geom_hbond_distance_HA
_geom_hbond_distance_DA
_geom_hbond_angle_DHA
_geom_hbond_site_symmetry_A
O41 H41 O9 0.84(2) 2.06(2) 2.889(2) 170(3) .
O42 H42 O41 0.83(2) 2.01(3) 2.826(3) 170(4) .
